data_4348597
loop_
_publ_author_name
'Adams, Richard D.'
'Kiprotich, Joseph'
'Peryshkov, Dmitry V.'
'Wong, Yuen Onn'

_publ_section_title
;
 Opening of Carborane Cages by Metal Cluster Complexes: The Reaction of a
 Thiolate-Substituted Carborane with Triosmium Carbonyl Cluster Complexes.
;
_journal_issue 16
_journal_name_full 'Inorganic chemistry'
_journal_page_first 8207
_journal_page_last 8213
_journal_paper_doi 10.1021/acs.inorgchem.6b01403
_journal_volume 55
_journal_year 2016
_chemical_formula_sum 'C12 H28 B20 O6 Os3 S2'
_chemical_formula_weight 1119.26
_space_group_IT_number 14
_space_group_name_Hall '-P 2yn'
_space_group_name_H-M_alt 'P 1 21/n 1'
_symmetry_cell_setting monoclinic
_symmetry_space_group_name_H-M 'P 1 21/n 1'
_atom_sites_solution_hydrogens geom
_atom_sites_solution_primary direct
_atom_sites_solution_secondary difmap
_audit_creation_method SHELXL-97
_cell_angle_alpha 90.00
_cell_angle_beta 115.583(2)
_cell_angle_gamma 90.00
_cell_formula_units_Z 4
_cell_length_a 14.4603(12)
_cell_length_b 15.4906(13)
_cell_length_c 16.0060(14)
_cell_measurement_reflns_used 8197
_cell_measurement_temperature 294(2)
_cell_measurement_theta_max 28.34
_cell_measurement_theta_min 2.52
_cell_volume 3233.8(5)
_computing_cell_refinement 'SAINT+  V6.45 (Bruker, 2003)'
_computing_data_collection 'SMART V5.632 (Bruker, 2005)'
_computing_data_reduction 'SAINT+  V6.45'
_computing_molecular_graphics 'SHELXTL V6.1 (Sheldrick, 2000)'
_computing_publication_material 'SHELXTL V6.1'
_computing_structure_refinement 'SHELXL-97 (Sheldrick, 1997)'
_computing_structure_solution 'SHELXS-97 (Sheldrick, 1990)'
_diffrn_ambient_temperature 294(2)
_diffrn_measured_fraction_theta_full 0.999
_diffrn_measured_fraction_theta_max 0.999
_diffrn_measurement_device_type 'Bruker SMART APEX CCD diffractometer'
_diffrn_measurement_method 'omega scans'
_diffrn_radiation_monochromator graphite
_diffrn_radiation_source 'fine-focus sealed tube'
_diffrn_radiation_type MoK\a
_diffrn_radiation_wavelength 0.71073
_diffrn_reflns_av_R_equivalents 0.0416
_diffrn_reflns_av_sigmaI/netI 0.0261
_diffrn_reflns_limit_h_max 19
_diffrn_reflns_limit_h_min -19
_diffrn_reflns_limit_k_max 20
_diffrn_reflns_limit_k_min -20
_diffrn_reflns_limit_l_max 21
_diffrn_reflns_limit_l_min -21
_diffrn_reflns_number 50968
_diffrn_reflns_theta_full 28.34
_diffrn_reflns_theta_max 28.34
_diffrn_reflns_theta_min 1.59
_diffrn_standards_decay_% <1
_exptl_absorpt_coefficient_mu 11.917
_exptl_absorpt_correction_T_max 1.000
_exptl_absorpt_correction_T_min 0.563
_exptl_absorpt_correction_type multi-scan
_exptl_absorpt_process_details '(SADABS, Bruker, 1997)'
_exptl_crystal_colour colorless
_exptl_crystal_density_diffrn 2.299
_exptl_crystal_density_method 'not measured'
_exptl_crystal_description block
_exptl_crystal_F_000 2032
_exptl_crystal_size_max 0.20
_exptl_crystal_size_mid 0.20
_exptl_crystal_size_min 0.10
_refine_diff_density_max 1.609
_refine_diff_density_min -0.769
_refine_diff_density_rms 0.129
_refine_ls_extinction_method none
_refine_ls_goodness_of_fit_ref 1.045
_refine_ls_hydrogen_treatment mixed
_refine_ls_matrix_type full
_refine_ls_number_parameters 414
_refine_ls_number_reflns 8057
_refine_ls_number_restraints 6
_refine_ls_restrained_S_all 1.046
_refine_ls_R_factor_all 0.0324
_refine_ls_R_factor_gt 0.0262
_refine_ls_shift/su_max 0.002
_refine_ls_shift/su_mean 0.000
_refine_ls_structure_factor_coef Fsqd
_refine_ls_weighting_details 'calc w=1/[\s^2^(Fo^2^)+(0.0325P)^2^+1.8983P] where P=(Fo^2^+2Fc^2^)/3'
_refine_ls_weighting_scheme calc
_refine_ls_wR_factor_gt 0.0616
_refine_ls_wR_factor_ref 0.0648
_reflns_number_gt 7031
_reflns_number_total 8057
_reflns_threshold_expression >2sigma(I)
_cod_data_source_file ic6b01403_si_002.cif
_cod_data_source_block Os3(CO)6H3S2(CH3)2(B10C2H10)(B10C2H9)-4a
_cod_depositor_comments
;
The following automatic conversions were performed:

data item '_symmetry_cell_setting' value 'Monoclinic' was changed to
'monoclinic' in accordance with the
/home/saulius/struct/COD-crude-data/automatic-downloads/DataCite-retrospective/ACS/depositions/lib/dictionaries/cif_core.dic
dictionary named 'cif_core.dic' version 2.4.2 last updated on
2011-04-26.

Automatic conversion script
Id: cif_fix_values 6909 2019-04-08 15:41:33Z antanas 
;
_cod_original_sg_symbol_H-M P2(1)/n
_cod_database_code 4348597

loop_
_symmetry_equiv_pos_as_xyz
'x, y, z'
'-x+1/2, y+1/2, -z+1/2'
'-x, -y, -z'
'x-1/2, -y-1/2, z-1/2'

loop_
_atom_site_label
_atom_site_type_symbol
_atom_site_fract_x
_atom_site_fract_y
_atom_site_fract_z
_atom_site_U_iso_or_equiv
_atom_site_adp_type
_atom_site_occupancy
_atom_site_symmetry_multiplicity
_atom_site_calc_flag
_atom_site_refinement_flags
Os1 Os 0.887851(14) 0.681860(10) 0.638119(12) 0.03820(5) Uani 1 1 d D
Os2 Os 0.990232(14) 0.505562(10) 0.723857(12) 0.03848(5) Uani 1 1 d D
Os3 Os 0.999567(13) 0.655654(10) 0.847349(12) 0.03550(5) Uani 1 1 d D
S1 S 0.82533(9) 0.46307(7) 0.71799(9) 0.0443(3) Uani 1 1 d .
S2 S 1.04330(10) 0.70649(8) 0.61593(8) 0.0483(3) Uani 1 1 d .
O11 O 0.8079(4) 0.8649(2) 0.6070(3) 0.0775(13) Uani 1 1 d .
O12 O 0.7373(4) 0.6327(3) 0.4440(3) 0.0825(14) Uani 1 1 d .
O21 O 1.0020(5) 0.4116(3) 0.5640(3) 0.114(2) Uani 1 1 d .
O22 O 1.1056(4) 0.3595(3) 0.8517(3) 0.0841(14) Uani 1 1 d .
O31 O 1.0618(3) 0.5785(2) 1.0375(2) 0.0704(12) Uani 1 1 d .
O32 O 0.9884(3) 0.8317(2) 0.9243(3) 0.0734(12) Uani 1 1 d .
C5 C 0.7455(4) 0.4287(3) 0.6018(4) 0.0601(14) Uani 1 1 d .
H51A H 0.7417 0.4737 0.5593 0.090 Uiso 1 1 calc R
H52B H 0.6779 0.4162 0.5960 0.090 Uiso 1 1 calc R
H53C H 0.7741 0.3777 0.5881 0.090 Uiso 1 1 calc R
C6 C 1.0718(5) 0.8201(4) 0.6266(5) 0.083(2) Uani 1 1 d .
H61A H 1.1371 0.8295 0.6260 0.124 Uiso 1 1 calc R
H61B H 1.0737 0.8411 0.6838 0.124 Uiso 1 1 calc R
H63C H 1.0196 0.8503 0.5757 0.124 Uiso 1 1 calc R
C11 C 0.8389(4) 0.7968(3) 0.6197(3) 0.0511(12) Uani 1 1 d .
C12 C 0.7952(4) 0.6522(3) 0.5163(4) 0.0516(12) Uani 1 1 d .
C21 C 0.9939(5) 0.4462(3) 0.6234(4) 0.0619(14) Uani 1 1 d .
C22 C 1.0620(4) 0.4148(3) 0.8039(4) 0.0566(13) Uani 1 1 d .
C31 C 1.0395(4) 0.6067(3) 0.9658(3) 0.0464(11) Uani 1 1 d .
C32 C 0.9940(4) 0.7658(3) 0.8952(3) 0.0467(11) Uani 1 1 d .
C1A C 0.7622(3) 0.5605(3) 0.7292(3) 0.0427(10) Uani 1 1 d .
C2A C 0.7573(4) 0.5686(3) 0.8285(4) 0.0504(12) Uani 1 1 d .
C1B C 1.1549(4) 0.6617(3) 0.7104(3) 0.0438(10) Uani 1 1 d .
C2B C 1.1979(4) 0.5752(3) 0.6820(4) 0.0559(13) Uani 1 1 d D
B3A B 0.8398(4) 0.6426(3) 0.8067(4) 0.0416(11) Uani 1 1 d .
B4A B 0.7704(4) 0.6608(3) 0.6860(4) 0.0424(12) Uani 1 1 d .
B5A B 0.6536(4) 0.5976(4) 0.6403(5) 0.0544(15) Uani 1 1 d .
H5A H 0.6218 0.5731 0.5689 0.065 Uiso 1 1 calc R
B6A B 0.6480(4) 0.5371(4) 0.7334(5) 0.0556(15) Uani 1 1 d .
H6A H 0.6127 0.4727 0.7231 0.067 Uiso 1 1 calc R
B7A B 0.7578(5) 0.6718(4) 0.8604(5) 0.0518(14) Uani 1 1 d .
H7A H 0.7927 0.6941 0.9328 0.062 Uiso 1 1 calc R
B8A B 0.7573(4) 0.7328(3) 0.7674(4) 0.0466(13) Uani 1 1 d .
H8A H 0.7896 0.7983 0.7780 0.056 Uiso 1 1 calc R
B9A B 0.6480(4) 0.7073(4) 0.6664(5) 0.0535(14) Uani 1 1 d .
H9A H 0.6103 0.7548 0.6109 0.064 Uiso 1 1 calc R
B10A B 0.5753(5) 0.6307(4) 0.6955(5) 0.0639(17) Uani 1 1 d .
H10A H 0.4911 0.6283 0.6594 0.077 Uiso 1 1 calc R
B11A B 0.6422(5) 0.6089(4) 0.8157(5) 0.0621(17) Uani 1 1 d .
H11A H 0.6027 0.5916 0.8586 0.075 Uiso 1 1 calc R
B12A B 0.6419(5) 0.7150(4) 0.7742(5) 0.0606(16) Uani 1 1 d .
H12A H 0.6009 0.7677 0.7898 0.073 Uiso 1 1 calc R
B3B B 1.1350(4) 0.5600(3) 0.7558(4) 0.0437(12) Uani 1 1 d .
B4B B 1.1806(4) 0.6550(3) 0.8240(4) 0.0404(11) Uani 1 1 d .
B5B B 1.2556(4) 0.7220(4) 0.7858(4) 0.0490(13) Uani 1 1 d .
H5B H 1.2546 0.7928 0.7906 0.059 Uiso 1 1 calc R
B6B B 1.2655(5) 0.6690(4) 0.6913(5) 0.0627(18) Uani 1 1 d .
H6B H 1.2711 0.7040 0.6338 0.075 Uiso 1 1 calc R
B7B B 1.2525(5) 0.5060(4) 0.7693(5) 0.0611(18) Uani 1 1 d .
H7B H 1.2510 0.4354 0.7619 0.073 Uiso 1 1 calc R
B8B B 1.2469(4) 0.5572(4) 0.8647(4) 0.0503(13) Uani 1 1 d .
H8B H 1.2440 0.5207 0.9225 0.060 Uiso 1 1 calc R
B9B B 1.3165(4) 0.6557(3) 0.8843(5) 0.0515(14) Uani 1 1 d .
H9B H 1.3569 0.6833 0.9542 0.062 Uiso 1 1 calc R
B10B B 1.3658(5) 0.6644(4) 0.8001(5) 0.0631(17) Uani 1 1 d .
H10B H 1.4383 0.6979 0.8151 0.076 Uiso 1 1 calc R
B11B B 1.3274(5) 0.5702(4) 0.7305(5) 0.0665(18) Uani 1 1 d .
H11B H 1.3737 0.5410 0.6985 0.080 Uiso 1 1 calc R
B12B B 1.3617(5) 0.5617(4) 0.8492(6) 0.0660(18) Uani 1 1 d .
H12B H 1.4320 0.5279 0.8959 0.079 Uiso 1 1 calc R
H1 H 0.897(2) 0.5654(12) 0.6257(16) 0.024(10) Uiso 1 1 d D
H2 H 0.999(3) 0.5416(12) 0.8323(16) 0.028(10) Uiso 1 1 d D
H3 H 0.968(3) 0.724(2) 0.7492(16) 0.032(11) Uiso 1 1 d D
H2A H 0.789(4) 0.525(3) 0.871(3) 0.048(14) Uiso 1 1 d .
H2B H 1.164(4) 0.555(4) 0.6203(19) 0.071(18) Uiso 1 1 d D
H4B H 1.127(3) 0.697(3) 0.850(3) 0.035(11) Uiso 1 1 d .

loop_
_atom_site_aniso_label
_atom_site_aniso_U_11
_atom_site_aniso_U_22
_atom_site_aniso_U_33
_atom_site_aniso_U_23
_atom_site_aniso_U_13
_atom_site_aniso_U_12
Os1 0.04152(10) 0.03142(8) 0.03625(10) 0.00271(6) 0.01171(8) -0.00318(6)
Os2 0.04117(10) 0.02808(8) 0.04302(11) -0.00343(6) 0.01520(8) -0.00265(6)
Os3 0.03514(9) 0.03048(8) 0.03559(9) -0.00073(6) 0.01029(7) 0.00161(6)
S1 0.0441(6) 0.0325(5) 0.0512(7) 0.0028(5) 0.0157(5) -0.0055(4)
S2 0.0508(7) 0.0521(6) 0.0404(6) -0.0011(5) 0.0181(5) -0.0144(5)
O11 0.109(4) 0.045(2) 0.084(3) 0.016(2) 0.046(3) 0.017(2)
O12 0.086(3) 0.087(3) 0.044(2) -0.005(2) -0.001(2) -0.021(2)
O21 0.156(5) 0.103(4) 0.087(4) -0.050(3) 0.058(4) -0.006(4)
O22 0.085(3) 0.054(2) 0.098(3) 0.024(2) 0.025(3) 0.017(2)
O31 0.093(3) 0.059(2) 0.041(2) 0.0097(17) 0.012(2) -0.007(2)
O32 0.071(3) 0.052(2) 0.075(3) -0.0227(19) 0.011(2) 0.0121(19)
C5 0.056(3) 0.053(3) 0.060(3) -0.009(2) 0.013(3) -0.018(2)
C6 0.068(4) 0.054(3) 0.094(5) 0.027(3) 0.004(4) -0.020(3)
C11 0.063(3) 0.036(2) 0.052(3) 0.003(2) 0.022(3) -0.002(2)
C12 0.055(3) 0.045(2) 0.045(3) 0.007(2) 0.013(2) -0.008(2)
C21 0.076(4) 0.047(3) 0.060(3) -0.017(2) 0.027(3) -0.009(3)
C22 0.058(3) 0.037(2) 0.066(3) -0.002(2) 0.018(3) 0.003(2)
C31 0.052(3) 0.038(2) 0.039(3) -0.0016(18) 0.010(2) -0.002(2)
C32 0.041(3) 0.040(2) 0.045(3) -0.0046(19) 0.005(2) 0.0040(19)
C1A 0.038(2) 0.040(2) 0.046(3) 0.0092(19) 0.015(2) -0.0002(18)
C2A 0.045(3) 0.053(3) 0.055(3) 0.012(2) 0.024(2) 0.004(2)
C1B 0.046(3) 0.040(2) 0.049(3) -0.0090(19) 0.024(2) -0.0087(19)
C2B 0.057(3) 0.054(3) 0.067(4) -0.021(3) 0.036(3) -0.012(2)
B3A 0.040(3) 0.038(2) 0.043(3) 0.003(2) 0.015(2) 0.004(2)
B4A 0.037(3) 0.037(2) 0.044(3) 0.006(2) 0.008(2) -0.002(2)
B5A 0.040(3) 0.047(3) 0.063(4) 0.013(3) 0.009(3) -0.003(2)
B6A 0.039(3) 0.054(3) 0.070(4) 0.011(3) 0.020(3) -0.004(2)
B7A 0.051(3) 0.050(3) 0.058(4) 0.004(3) 0.027(3) 0.005(2)
B8A 0.039(3) 0.039(2) 0.058(3) 0.005(2) 0.018(3) 0.005(2)
B9A 0.037(3) 0.053(3) 0.062(4) 0.011(3) 0.013(3) 0.005(2)
B10A 0.038(3) 0.067(4) 0.086(5) 0.020(4) 0.026(3) 0.008(3)
B11A 0.046(3) 0.068(4) 0.078(5) 0.013(3) 0.032(3) 0.006(3)
B12A 0.048(3) 0.064(4) 0.070(4) 0.005(3) 0.025(3) 0.016(3)
B3B 0.046(3) 0.035(2) 0.051(3) -0.006(2) 0.021(3) 0.003(2)
B4B 0.038(3) 0.036(2) 0.046(3) -0.008(2) 0.017(2) -0.0022(19)
B5B 0.041(3) 0.044(3) 0.060(4) -0.006(2) 0.021(3) -0.009(2)
B6B 0.062(4) 0.062(4) 0.081(5) -0.017(3) 0.046(4) -0.017(3)
B7B 0.049(4) 0.046(3) 0.093(5) -0.016(3) 0.034(4) 0.003(2)
B8B 0.042(3) 0.044(3) 0.060(4) -0.005(3) 0.019(3) 0.003(2)
B9B 0.038(3) 0.044(3) 0.061(4) -0.008(2) 0.011(3) 0.000(2)
B10B 0.047(4) 0.060(4) 0.086(5) -0.015(3) 0.033(4) -0.008(3)
B11B 0.056(4) 0.066(4) 0.092(5) -0.021(4) 0.046(4) -0.005(3)
B12B 0.047(4) 0.050(3) 0.096(5) -0.006(3) 0.026(4) 0.006(3)

loop_
_atom_type_symbol
_atom_type_description
_atom_type_scat_dispersion_real
_atom_type_scat_dispersion_imag
_atom_type_scat_source
C C 0.0033 0.0016 'International Tables Vol C Tables 4.2.6.8 and 6.1.1.4'
H H 0.0000 0.0000 'International Tables Vol C Tables 4.2.6.8 and 6.1.1.4'
B B 0.0013 0.0007 'International Tables Vol C Tables 4.2.6.8 and 6.1.1.4'
O O 0.0106 0.0060 'International Tables Vol C Tables 4.2.6.8 and 6.1.1.4'
S S 0.1246 0.1234 'International Tables Vol C Tables 4.2.6.8 and 6.1.1.4'
Os Os -1.2165 7.6030 'International Tables Vol C Tables 4.2.6.8 and 6.1.1.4'

loop_
_geom_angle_atom_site_label_1
_geom_angle_atom_site_label_2
_geom_angle_atom_site_label_3
_geom_angle
C12 Os1 C11 91.0(2)
C12 Os1 B4A 90.8(2)
C11 Os1 B4A 84.2(2)
C12 Os1 S2 100.06(18)
C11 Os1 S2 97.80(17)
B4A Os1 S2 168.92(14)
C12 Os1 Os3 154.92(14)
C11 Os1 Os3 106.34(15)
B4A Os1 Os3 73.53(14)
S2 Os1 Os3 95.49(3)
C12 Os1 Os2 103.39(15)
C11 Os1 Os2 164.77(15)
B4A Os1 Os2 90.47(13)
S2 Os1 Os2 84.81(3)
Os3 Os1 Os2 58.427(5)
C12 Os1 H1 72.5(7)
C11 Os1 H1 162.3(7)
B4A Os1 H1 89.6(12)
S2 Os1 H1 91.4(11)
Os3 Os1 H1 87.7(7)
Os2 Os1 H1 30.9(6)
C12 Os1 H3 172.5(13)
C11 Os1 H3 81.5(13)
B4A Os1 H3 88.5(13)
S2 Os1 H3 81.0(13)
Os3 Os1 H3 30.8(13)
Os2 Os1 H3 84.1(13)
H1 Os1 H3 115.0(14)
C21 Os2 C22 90.3(2)
C21 Os2 B3B 90.7(2)
C22 Os2 B3B 86.4(2)
C21 Os2 S1 102.94(19)
C22 Os2 S1 93.83(18)
B3B Os2 S1 166.39(15)
C21 Os2 Os3 158.63(17)
C22 Os2 Os3 105.91(16)
B3B Os2 Os3 76.92(14)
S1 Os2 Os3 89.98(3)
C21 Os2 Os1 103.64(18)
C22 Os2 Os1 165.45(16)
B3B Os2 Os1 89.38(14)
S1 Os2 Os1 87.08(3)
Os3 Os2 Os1 59.550(8)
C21 Os2 H1 78.1(9)
C22 Os2 H1 162.2(7)
B3B Os2 H1 107.1(11)
S1 Os2 H1 75.9(11)
Os3 Os2 H1 88.9(7)
Os1 Os2 H1 31.0(6)
C21 Os2 H2 167.8(8)
C22 Os2 H2 77.5(8)
B3B Os2 H2 89.5(12)
S1 Os2 H2 77.3(12)
Os3 Os2 H2 32.1(7)
Os1 Os2 H2 88.6(8)
H1 Os2 H2 113.4(13)
C31 Os3 C32 90.2(2)
C31 Os3 B3A 95.2(2)
C32 Os3 B3A 88.8(2)
C31 Os3 Os2 104.86(13)
C32 Os3 Os2 164.91(15)
B3A Os3 Os2 89.48(14)
C31 Os3 Os1 160.66(14)
C32 Os3 Os1 103.29(14)
B3A Os3 Os1 71.71(15)
Os2 Os3 Os1 62.023(7)
C31 Os3 H2 73.7(7)
C32 Os3 H2 162.4(7)
B3A Os3 H2 85.7(12)
Os2 Os3 H2 31.9(7)
Os1 Os3 H2 90.8(8)
C31 Os3 H3 167.4(9)
C32 Os3 H3 77.5(10)
B3A Os3 H3 87.5(12)
Os2 Os3 H3 87.4(10)
Os1 Os3 H3 30.7(8)
H2 Os3 H3 118.8(12)
C31 Os3 H4B 103.8(13)
C32 Os3 H4B 84.4(13)
B3A Os3 H4B 159.9(12)
Os2 Os3 H4B 92.2(12)
Os1 Os3 H4B 91.4(12)
H2 Os3 H4B 106.0(17)
H3 Os3 H4B 72.5(17)
C5 S1 C1A 102.9(2)
C5 S1 Os2 107.5(2)
C1A S1 Os2 107.30(15)
C6 S2 C1B 102.2(2)
C6 S2 Os1 109.0(3)
C1B S2 Os1 111.23(16)
S1 C5 H51A 109.5
S1 C5 H52B 109.5
H51A C5 H52B 109.5
S1 C5 H53C 109.5
H51A C5 H53C 109.5
H52B C5 H53C 109.5
S2 C6 H61A 109.5
S2 C6 H61B 109.5
H61A C6 H61B 109.5
S2 C6 H63C 109.5
H61A C6 H63C 109.5
H61B C6 H63C 109.5
O11 C11 Os1 178.5(5)
O12 C12 Os1 177.5(5)
O21 C21 Os2 175.9(6)
O22 C22 Os2 179.4(6)
O31 C31 Os3 178.2(5)
O32 C32 Os3 178.2(5)
C2A C1A B5A 112.2(4)
C2A C1A B6A 62.0(3)
B5A C1A B6A 63.2(3)
C2A C1A B4A 111.2(4)
B5A C1A B4A 63.8(3)
B6A C1A B4A 116.0(4)
C2A C1A B3A 63.0(3)
B5A C1A B3A 114.5(4)
B6A C1A B3A 116.5(4)
B4A C1A B3A 60.5(3)
C2A C1A S1 113.4(3)
B5A C1A S1 121.4(4)
B6A C1A S1 111.2(3)
B4A C1A S1 125.9(3)
B3A C1A S1 117.9(3)
C1A C2A B7A 112.1(4)
C1A C2A B11A 111.3(4)
B7A C2A B11A 64.1(4)
C1A C2A B6A 61.7(3)
B7A C2A B6A 114.8(4)
B11A C2A B6A 61.5(4)
C1A C2A B3A 63.0(3)
B7A C2A B3A 62.3(3)
B11A C2A B3A 116.1(4)
B6A C2A B3A 116.3(4)
C1A C2A H2A 117(3)
B7A C2A H2A 122(3)
B11A C2A H2A 120(3)
B6A C2A H2A 114(3)
B3A C2A H2A 117(3)
C2B C1B B4B 108.5(4)
C2B C1B B5B 109.6(4)
B4B C1B B5B 63.3(3)
C2B C1B B6B 61.1(3)
B4B C1B B6B 113.4(4)
B5B C1B B6B 61.8(3)
C2B C1B S2 113.2(3)
B4B C1B S2 128.6(3)
B5B C1B S2 124.1(3)
B6B C1B S2 112.3(4)
C2B C1B B3B 62.6(3)
B4B C1B B3B 61.0(3)
B5B C1B B3B 115.3(4)
B6B C1B B3B 116.1(4)
S2 C1B B3B 115.5(3)
C1B C2B B7B 113.4(4)
C1B C2B B11B 113.0(4)
B7B C2B B11B 63.7(4)
C1B C2B B6B 63.3(3)
B7B C2B B6B 115.2(5)
B11B C2B B6B 61.6(4)
C1B C2B B3B 63.8(3)
B7B C2B B3B 63.5(3)
B11B C2B B3B 118.0(5)
B6B C2B B3B 119.1(4)
C1B C2B H2B 118(4)
B7B C2B H2B 121(4)
B11B C2B H2B 116(4)
B6B C2B H2B 113(4)
B3B C2B H2B 118(4)
B8A B3A B4A 60.6(3)
B8A B3A C1A 100.9(4)
B4A B3A C1A 57.9(3)
B8A B3A C2A 99.8(4)
B4A B3A C2A 101.7(4)
C1A B3A C2A 53.9(3)
B8A B3A B7A 59.1(3)
B4A B3A B7A 107.5(4)
C1A B3A B7A 99.5(4)
C2A B3A B7A 55.7(3)
B8A B3A Os3 120.8(3)
B4A B3A Os3 110.3(3)
C1A B3A Os3 123.6(3)
C2A B3A Os3 136.8(3)
B7A B3A Os3 133.3(4)
C1A B4A B3A 61.6(3)
C1A B4A B8A 102.8(4)
B3A B4A B8A 59.5(3)
C1A B4A B9A 101.3(4)
B3A B4A B9A 107.6(4)
B8A B4A B9A 58.2(3)
C1A B4A B5A 57.4(3)
B3A B4A B5A 110.1(4)
B8A B4A B5A 104.9(4)
B9A B4A B5A 58.2(3)
C1A B4A Os1 118.5(3)
B3A B4A Os1 104.4(3)
B8A B4A Os1 120.7(3)
B9A B4A Os1 137.4(3)
B5A B4A Os1 132.5(4)
C1A B5A B9A 104.4(4)
C1A B5A B10A 103.7(5)
B9A B5A B10A 60.1(4)
C1A B5A B6A 59.0(3)
B9A B5A B6A 106.5(5)
B10A B5A B6A 58.2(4)
C1A B5A B4A 58.8(3)
B9A B5A B4A 60.9(3)
B10A B5A B4A 109.0(5)
B6A B5A B4A 108.5(4)
C1A B5A H5A 125.0
B9A B5A H5A 122.6
B10A B5A H5A 122.9
B6A B5A H5A 122.3
B4A B5A H5A 120.4
C1A B6A C2A 56.3(3)
C1A B6A B10A 104.9(4)
C2A B6A B10A 104.9(5)
C1A B6A B11A 104.7(4)
C2A B6A B11A 58.7(4)
B10A B6A B11A 61.0(4)
C1A B6A B5A 57.8(3)
C2A B6A B5A 103.4(4)
B10A B6A B5A 60.8(4)
B11A B6A B5A 109.1(5)
C1A B6A H6A 125.1
C2A B6A H6A 125.3
B10A B6A H6A 122.2
B11A B6A H6A 121.3
B5A B6A H6A 122.3
C2A B7A B8A 104.8(4)
C2A B7A B12A 104.1(5)
B8A B7A B12A 58.9(3)
C2A B7A B11A 58.7(3)
B8A B7A B11A 106.9(5)
B12A B7A B11A 59.4(4)
C2A B7A B3A 62.0(3)
B8A B7A B3A 59.6(3)
B12A B7A B3A 108.6(4)
B11A B7A B3A 111.5(4)
C2A B7A H7A 124.0
B8A B7A H7A 123.7
B12A B7A H7A 123.3
B11A B7A H7A 121.0
B3A B7A H7A 119.0
B12A B8A B9A 60.9(4)
B12A B8A B7A 61.1(4)
B9A B8A B7A 109.4(4)
B12A B8A B3A 111.8(4)
B9A B8A B3A 110.6(4)
B7A B8A B3A 61.3(3)
B12A B8A B4A 110.7(4)
B9A B8A B4A 61.5(3)
B7A B8A B4A 108.6(4)
B3A B8A B4A 59.9(3)
B12A B8A H8A 119.5
B9A B8A H8A 120.3
B7A B8A H8A 121.2
B3A B8A H8A 119.9
B4A B8A H8A 121.1
B8A B9A B5A 108.8(4)
B8A B9A B12A 59.3(4)
B5A B9A B12A 108.9(5)
B8A B9A B10A 108.0(5)
B5A B9A B10A 60.7(4)
B12A B9A B10A 60.3(4)
B8A B9A B4A 60.3(3)
B5A B9A B4A 61.0(3)
B12A B9A B4A 108.4(4)
B10A B9A B4A 109.6(4)
B8A B9A H9A 122.0
B5A B9A H9A 120.8
B12A B9A H9A 121.8
B10A B9A H9A 121.1
B4A B9A H9A 120.8
B6A B10A B11A 59.9(4)
B6A B10A B9A 108.1(4)
B11A B10A B9A 107.7(5)
B6A B10A B12A 107.7(5)
B11A B10A B12A 59.8(4)
B9A B10A B12A 59.7(4)
B6A B10A B5A 61.1(4)
B11A B10A B5A 108.5(4)
B9A B10A B5A 59.2(4)
B12A B10A B5A 107.2(4)
B6A B10A H10A 121.3
B11A B10A H10A 121.7
B9A B10A H10A 122.1
B12A B10A H10A 122.3
B5A B10A H10A 121.6
C2A B11A B6A 59.8(3)
C2A B11A B12A 103.2(4)
B6A B11A B12A 107.5(5)
C2A B11A B10A 104.3(5)
B6A B11A B10A 59.1(4)
B12A B11A B10A 60.3(4)
C2A B11A B7A 57.2(3)
B6A B11A B7A 107.8(4)
B12A B11A B7A 59.8(4)
B10A B11A B7A 107.9(5)
C2A B11A H11A 125.4
B6A B11A H11A 121.4
B12A B11A H11A 122.9
B10A B11A H11A 122.5
B7A B11A H11A 121.9
B8A B12A B9A 59.8(3)
B8A B12A B11A 108.9(4)
B9A B12A B11A 108.0(5)
B8A B12A B7A 60.0(3)
B9A B12A B7A 107.7(4)
B11A B12A B7A 60.8(4)
B8A B12A B10A 108.2(5)
B9A B12A B10A 60.0(4)
B11A B12A B10A 59.9(4)
B7A B12A B10A 108.3(5)
B8A B12A H12A 121.5
B9A B12A H12A 122.1
B11A B12A H12A 121.2
B7A B12A H12A 121.5
B10A B12A H12A 121.7
B4B B3B C2B 97.9(4)
B4B B3B B8B 59.0(3)
C2B B3B B8B 98.2(4)
B4B B3B C1B 56.3(3)
C2B B3B C1B 53.6(3)
B8B B3B C1B 100.3(4)
B4B B3B B7B 103.1(4)
C2B B3B B7B 54.9(3)
B8B B3B B7B 58.0(3)
C1B B3B B7B 98.4(4)
B4B B3B Os2 123.1(3)
C2B B3B Os2 128.9(3)
B8B B3B Os2 127.6(4)
C1B B3B Os2 124.4(3)
B7B B3B Os2 128.6(3)
C1B B4B B8B 106.3(4)
C1B B4B B9B 105.2(4)
B8B B4B B9B 60.4(3)
C1B B4B B3B 62.6(3)
B8B B4B B3B 60.9(3)
B9B B4B B3B 111.6(4)
C1B B4B B5B 58.8(3)
B8B B4B B5B 108.2(4)
B9B B4B B5B 59.4(3)
B3B B4B B5B 112.8(4)
C1B B4B H4B 117(2)
B8B B4B H4B 131(2)
B9B B4B H4B 122(2)
B3B B4B H4B 122(2)
B5B B4B H4B 112(2)
C1B B5B B10B 105.2(4)
C1B B5B B9B 104.8(4)
B10B B5B B9B 60.9(4)
C1B B5B B6B 60.4(3)
B10B B5B B6B 58.2(4)
B9B B5B B6B 107.4(4)
C1B B5B B4B 57.9(3)
B10B B5B B4B 108.1(4)
B9B B5B B4B 59.9(3)
B6B B5B B4B 107.8(4)
C1B B5B H5B 124.2
B10B B5B H5B 122.4
B9B B5B H5B 122.3
B6B B5B H5B 121.8
B4B B5B H5B 121.8
B10B B6B C2B 104.5(5)
B10B B6B B11B 61.5(4)
C2B B6B B11B 58.4(4)
B10B B6B C1B 104.7(5)
C2B B6B C1B 55.6(3)
B11B B6B C1B 104.2(4)
B10B B6B B5B 60.1(4)
C2B B6B B5B 102.2(4)
B11B B6B B5B 108.4(5)
C1B B6B B5B 57.9(3)
B10B B6B H6B 122.2
C2B B6B H6B 126.1
B11B B6B H6B 121.4
C1B B6B H6B 125.3
B5B B6B H6B 123.0
C2B B7B B8B 104.9(4)
C2B B7B B12B 104.2(4)
B8B B7B B12B 60.8(4)
C2B B7B B11B 58.9(4)
B8B B7B B11B 108.5(4)
B12B B7B B11B 59.3(4)
C2B B7B B3B 61.6(3)
B8B B7B B3B 60.3(3)
B12B B7B B3B 111.0(4)
B11B B7B B3B 112.4(5)
C2B B7B H7B 124.7
B8B B7B H7B 122.5
B12B B7B H7B 122.2
B11B B7B H7B 120.5
B3B B7B H7B 118.1
B7B B8B B4B 106.8(4)
B7B B8B B9B 107.8(5)
B4B B8B B9B 60.2(3)
B7B B8B B12B 60.0(4)
B4B B8B B12B 107.8(4)
B9B B8B B12B 60.1(3)
B7B B8B B3B 61.7(3)
B4B B8B B3B 60.1(3)
B9B B8B B3B 110.7(4)
B12B B8B B3B 111.5(5)
B7B B8B H8B 122.2
B4B B8B H8B 122.8
B9B B8B H8B 121.1
B12B B8B H8B 120.9
B3B B8B H8B 119.0
B5B B9B B4B 60.7(3)
B5B B9B B8B 108.4(4)
B4B B9B B8B 59.4(3)
B5B B9B B10B 59.3(4)
B4B B9B B10B 107.4(4)
B8B B9B B10B 108.2(4)
B5B B9B B12B 107.6(5)
B4B B9B B12B 107.1(4)
B8B B9B B12B 60.0(3)
B10B B9B B12B 60.1(4)
B5B B9B H9B 121.6
B4B B9B H9B 122.2
B8B B9B H9B 121.6
B10B B9B H9B 122.0
B12B B9B H9B 122.1
B6B B10B B5B 61.7(4)
B6B B10B B11B 60.0(4)
B5B B10B B11B 108.4(5)
B6B B10B B9B 109.3(5)
B5B B10B B9B 59.9(4)
B11B B10B B9B 107.1(5)
B6B B10B B12B 108.0(5)
B5B B10B B12B 108.0(5)
B11B B10B B12B 58.9(4)
B9B B10B B12B 60.0(4)
B6B B10B H10B 120.6
B5B B10B H10B 121.0
B11B B10B H10B 122.5
B9B B10B H10B 121.7
B12B B10B H10B 122.3
C2B B11B B6B 60.1(4)
C2B B11B B12B 103.9(5)
B6B B11B B12B 108.5(5)
C2B B11B B7B 57.4(4)
B6B B11B B7B 108.8(5)
B12B B11B B7B 60.3(4)
C2B B11B B10B 103.6(4)
B6B B11B B10B 58.6(4)
B12B B11B B10B 61.0(4)
B7B B11B B10B 108.4(5)
C2B B11B H11B 125.5
B6B B11B H11B 120.9
B12B B11B H11B 122.0
B7B B11B H11B 121.3
B10B B11B H11B 122.8
B11B B12B B7B 60.4(4)
B11B B12B B8B 108.1(5)
B7B B12B B8B 59.2(4)
B11B B12B B9B 108.1(5)
B7B B12B B9B 106.9(4)
B8B B12B B9B 59.9(3)
B11B B12B B10B 60.2(4)
B7B B12B B10B 107.8(5)
B8B B12B B10B 107.8(4)
B9B B12B B10B 59.9(4)
B11B B12B H12B 121.3
B7B B12B H12B 122.3
B8B B12B H12B 122.0
B9B B12B H12B 122.1
B10B B12B H12B 121.7

loop_
_geom_bond_atom_site_label_1
_geom_bond_atom_site_label_2
_geom_bond_distance
Os1 C12 1.884(5)
Os1 C11 1.891(5)
Os1 B4A 2.168(6)
Os1 S2 2.4523(13)
Os1 Os3 3.0525(4)
Os1 Os2 3.1271(3)
Os1 H1 1.826(18)
Os1 H3 1.773(18)
Os2 C21 1.873(5)
Os2 C22 1.884(5)
Os2 B3B 2.105(6)
Os2 S1 2.4361(12)
Os2 Os3 3.0167(3)
Os2 H1 1.822(17)
Os2 H2 1.775(18)
Os3 C31 1.886(5)
Os3 C32 1.887(4)
Os3 B3A 2.122(6)
Os3 H2 1.782(18)
Os3 H3 1.78(4)
Os3 H4B 1.94(4)
S1 C5 1.794(5)
S1 C1A 1.812(5)
S2 C6 1.798(5)
S2 C1B 1.807(5)
O11 C11 1.130(6)
O12 C12 1.139(6)
O21 C21 1.141(6)
O22 C22 1.140(6)
O31 C31 1.137(5)
O32 C32 1.139(5)
C5 H51A 0.9600
C5 H52B 0.9600
C5 H53C 0.9600
C6 H61A 0.9600
C6 H61B 0.9600
C6 H63C 0.9600
C1A C2A 1.626(7)
C1A B5A 1.700(7)
C1A B6A 1.721(7)
C1A B4A 1.726(6)
C1A B3A 1.793(7)
C2A B7A 1.678(8)
C2A B11A 1.706(8)
C2A B6A 1.725(8)
C2A B3A 1.793(7)
C2A H2A 0.94(5)
C1B C2B 1.623(7)
C1B B4B 1.694(7)
C1B B5B 1.712(7)
C1B B6B 1.757(8)
C1B B3B 1.808(7)
C2B B7B 1.664(9)
C2B B11B 1.690(9)
C2B B6B 1.721(8)
C2B B3B 1.789(8)
C2B H2B 0.946(19)
B3A B8A 1.767(7)
B3A B4A 1.774(8)
B3A B7A 1.797(8)
B4A B8A 1.787(8)
B4A B9A 1.809(8)
B4A B5A 1.811(8)
B5A B9A 1.759(9)
B5A B10A 1.786(10)
B5A B6A 1.792(9)
B5A H5A 1.1000
B6A B10A 1.739(9)
B6A B11A 1.753(10)
B6A H6A 1.1000
B7A B8A 1.759(8)
B7A B12A 1.778(9)
B7A B11A 1.796(9)
B7A H7A 1.1000
B8A B12A 1.740(9)
B8A B9A 1.749(8)
B8A H8A 1.1000
B9A B12A 1.769(10)
B9A B10A 1.775(9)
B9A H9A 1.1000
B10A B11A 1.773(10)
B10A B12A 1.781(10)
B10A H10A 1.1000
B11A B12A 1.772(9)
B11A H11A 1.1000
B12A H12A 1.1000
B3B B4B 1.781(7)
B3B B8B 1.796(8)
B3B B7B 1.820(8)
B4B B8B 1.761(7)
B4B B9B 1.776(8)
B4B B5B 1.788(8)
B4B H4B 1.21(4)
B5B B10B 1.754(9)
B5B B9B 1.766(9)
B5B B6B 1.782(9)
B5B H5B 1.1000
B6B B10B 1.721(11)
B6B B11B 1.746(10)
B6B H6B 1.1000
B7B B8B 1.753(9)
B7B B12B 1.768(9)
B7B B11B 1.769(10)
B7B H7B 1.1000
B8B B9B 1.780(8)
B8B B12B 1.783(9)
B8B H8B 1.1000
B9B B10B 1.783(10)
B9B B12B 1.784(8)
B9B H9B 1.1000
B10B B11B 1.772(9)
B10B B12B 1.787(10)
B10B H10B 1.1000
B11B B12B 1.749(11)
B11B H11B 1.1000
B12B H12B 1.1000
